data_4130679
loop_
_publ_author_name
'Lipke, Mark C.'
'Liberman-Martin, Allegra L'
'Tilley, T. Don'

_publ_section_title
;
 Significant Cooperativity Between Ruthenium and Silicon in Catalytic
 Transformations of an Isocyanide.
;
_journal_issue 30
_journal_name_full 'Journal of the American Chemical Society'
_journal_page_first 9704
_journal_page_last 9713
_journal_paper_doi 10.1021/jacs.6b05736
_journal_volume 138
_journal_year 2016
_chemical_formula_moiety 'C64 H66 B N P3 Ru Si, C5'
_chemical_formula_sum 'C69 H66 B N P3 Ru Si'
_chemical_formula_weight 1142.11
_space_group_crystal_system monoclinic
_space_group_IT_number 14
_space_group_name_Hall '-P 2yn'
_space_group_name_H-M_alt 'P 1 21/n 1'
_atom_sites_solution_hydrogens geom
_audit_creation_method SHELXL-2014/7
_cell_angle_alpha 90
_cell_angle_beta 94.55(3)
_cell_angle_gamma 90
_cell_formula_units_Z 4
_cell_length_a 14.281(3)
_cell_length_b 13.986(3)
_cell_length_c 29.181(6)
_cell_measurement_reflns_used 300
_cell_measurement_temperature 100(2)
_cell_measurement_theta_max 18.10
_cell_measurement_theta_min 4.40
_cell_volume 5810(2)
_computing_cell_refinement 'Bruker APEX2 v. 2009.1'
_computing_data_collection 'Bruker APEX2 v. 2009.1'
_computing_data_reduction 'Bruker APEX2 v. 2009.1'
_computing_publication_material CIFTAB
_computing_structure_refinement 'SHELXL-2014/7 (Sheldrick, 2014)'
_computing_structure_solution 'SHELXL-2014/7 (Sheldrick, 2014)'
_diffrn_ambient_temperature 100(2)
_diffrn_detector_area_resol_mean 8.366
_diffrn_measured_fraction_theta_full 0.997
_diffrn_measured_fraction_theta_max 0.997
_diffrn_measurement_device_type 'Bruker Apex-II CCD'
_diffrn_measurement_method 'w/ and f/ scans'
_diffrn_radiation_type MoK\a
_diffrn_radiation_wavelength 0.71073
_diffrn_reflns_av_R_equivalents 0.2288
_diffrn_reflns_av_unetI/netI 0.2431
_diffrn_reflns_Laue_measured_fraction_full 0.997
_diffrn_reflns_Laue_measured_fraction_max 0.997
_diffrn_reflns_limit_h_max 13
_diffrn_reflns_limit_h_min -13
_diffrn_reflns_limit_k_max 13
_diffrn_reflns_limit_k_min -11
_diffrn_reflns_limit_l_max 28
_diffrn_reflns_limit_l_min -27
_diffrn_reflns_number 21196
_diffrn_reflns_point_group_measured_fraction_full 0.997
_diffrn_reflns_point_group_measured_fraction_max 0.997
_diffrn_reflns_theta_full 20.182
_diffrn_reflns_theta_max 20.182
_diffrn_reflns_theta_min 1.400
_diffrn_source 'microfocus sealed tube'
_exptl_absorpt_coefficient_mu 0.417
_exptl_absorpt_correction_T_max 0.7452
_exptl_absorpt_correction_T_min 0.6212
_exptl_absorpt_correction_type multi-scan
_exptl_absorpt_process_details SADABS
_exptl_crystal_colour yellow
_exptl_crystal_density_diffrn 1.324
_exptl_crystal_density_meas ?
_exptl_crystal_density_method 'not measured'
_exptl_crystal_description plate
_exptl_crystal_F_000 2420
_exptl_crystal_size_max 0.050
_exptl_crystal_size_mid 0.050
_exptl_crystal_size_min 0.010
_refine_diff_density_max 0.949
_refine_diff_density_min -0.608
_refine_diff_density_rms 0.110
_refine_ls_extinction_method none
_refine_ls_goodness_of_fit_ref 0.948
_refine_ls_hydrogen_treatment constr
_refine_ls_matrix_type full
_refine_ls_number_parameters 341
_refine_ls_number_reflns 5564
_refine_ls_number_restraints 0
_refine_ls_restrained_S_all 0.948
_refine_ls_R_factor_all 0.1612
_refine_ls_R_factor_gt 0.0655
_refine_ls_shift/su_max 0.001
_refine_ls_shift/su_mean 0.000
_refine_ls_structure_factor_coef Fsqd
_refine_ls_weighting_details 'w=1/[\s^2^(Fo^2^)+(0.0550P)^2^] where P=(Fo^2^+2Fc^2^)/3'
_refine_ls_weighting_scheme calc
_refine_ls_wR_factor_gt 0.1273
_refine_ls_wR_factor_ref 0.1531
_reflns_Friedel_coverage 0.000
_reflns_number_gt 2935
_reflns_number_total 5564
_reflns_threshold_expression 'I > 2\s(I)'
_cod_data_source_file ja6b05736_si_001.cif
_cod_data_source_block shelx
_cod_depositor_comments
;
The following automatic conversions were performed:

data item '_exptl_crystal_density_meas' value 'not measured' was
changed to '?' -- the value is perceived as not measured.

Automatic conversion script
Id: cif_fix_values 6909 2019-04-08 15:41:33Z antanas 
;
_cod_original_sg_symbol_H-M 'P 21/n'
_cod_database_code 4130679
_shelx_shelxl_version_number 2014/7
_shelx_space_group_comment
;
The symmetry employed for this shelxl refinement is uniquely defined
by the following loop, which should always be used as a source of
symmetry information in preference to the above space-group names.
They are only intended as comments.
;
_shelx_estimated_absorpt_t_min 0.979
_shelx_estimated_absorpt_t_max 0.996

loop_
_space_group_symop_operation_xyz
'x, y, z'
'-x+1/2, y+1/2, -z+1/2'
'-x, -y, -z'
'x-1/2, -y-1/2, z-1/2'

loop_
_atom_site_label
_atom_site_type_symbol
_atom_site_fract_x
_atom_site_fract_y
_atom_site_fract_z
_atom_site_U_iso_or_equiv
_atom_site_adp_type
_atom_site_occupancy
_atom_site_site_symmetry_order
_atom_site_calc_flag
_atom_site_refinement_flags_posn
_atom_site_refinement_flags_adp
_atom_site_refinement_flags_occupancy
_atom_site_disorder_assembly
_atom_site_disorder_group
Ru1 Ru 0.76273(5) 0.82387(7) 0.61029(2) 0.0132(3) Uani 1 1 d . . . . .
P4 P 0.80885(16) 0.9705(2) 0.63912(8) 0.0142(8) Uani 1 1 d . . . . .
P5 P 0.65721(16) 0.8992(2) 0.55686(8) 0.0149(8) Uani 1 1 d . . . . .
Si1 Si 0.85864(16) 0.6700(3) 0.64242(8) 0.0158(8) Uani 1 1 d . . . . .
P2 P 0.63030(15) 0.8257(2) 0.65607(7) 0.0134(8) Uani 1 1 d . . . . .
C0AA C 0.8791(6) 0.8110(8) 0.5674(3) 0.017(2) Uiso 1 1 d . . . . .
H0AA H 0.8828 0.8622 0.5442 0.020 Uiso 1 1 calc R U . . .
H0AB H 0.9408 0.7986 0.5843 0.020 Uiso 1 1 calc R U . . .
C3AA C 0.7501(6) 0.8216(8) 0.7394(3) 0.014(2) Uiso 1 1 d . . . . .
H3AA H 0.8008 0.8218 0.7202 0.017 Uiso 1 1 calc R U . . .
C4BA C 0.6583(6) 0.8219(8) 0.7195(3) 0.014(2) Uiso 1 1 d . . . . .
C1AA C 0.5574(5) 0.9343(7) 0.6499(3) 0.011(2) Uiso 1 1 d . . . . .
H1AA H 0.5023 0.9209 0.6281 0.013 Uiso 1 1 calc R U . . .
H1AB H 0.5338 0.9495 0.6801 0.013 Uiso 1 1 calc R U . . .
C20 C 0.7689(6) 0.8208(8) 0.7870(3) 0.019(3) Uiso 1 1 d . . . . .
H20 H 0.8319 0.8234 0.8001 0.023 Uiso 1 1 calc R U . . .
C21 C 0.5859(6) 0.8164(8) 0.7490(3) 0.018(3) Uiso 1 1 d . . . . .
H21 H 0.5226 0.8148 0.7363 0.022 Uiso 1 1 calc R U . . .
C22 C 0.7158(5) 1.0376(8) 0.6621(3) 0.012(2) Uiso 1 1 d . . . . .
H22A H 0.7084 1.0152 0.6938 0.014 Uiso 1 1 calc R U . . .
H22B H 0.7343 1.1058 0.6639 0.014 Uiso 1 1 calc R U . . .
C2AA C 0.6040(6) 0.8133(9) 0.7963(3) 0.027(3) Uiso 1 1 d . . . . .
H2AA H 0.5540 0.8092 0.8158 0.032 Uiso 1 1 calc R U . . .
C32 C 0.6970(6) 0.8163(8) 0.8147(3) 0.022(3) Uiso 1 1 d . . . . .
H32 H 0.7103 0.8153 0.8471 0.026 Uiso 1 1 calc R U . . .
B39 B 0.6131(7) 1.0287(10) 0.6317(3) 0.008(3) Uiso 1 1 d . . . . .
C4AA C 0.6220(6) 1.0168(8) 0.5760(2) 0.011(2) Uiso 1 1 d . . . . .
H4AA H 0.6682 1.0643 0.5665 0.013 Uiso 1 1 calc R U . . .
H4AB H 0.5606 1.0329 0.5598 0.013 Uiso 1 1 calc R U . . .
N2 N 0.9797(4) 0.6558(6) 0.6453(2) 0.015(2) Uiso 1 1 d . . . . .
C2BA C 0.8281(6) 0.7258(8) 0.5512(3) 0.013(2) Uiso 1 1 d . . . . .
C5AA C 1.1570(6) 0.6788(9) 0.5578(3) 0.023(3) Uiso 1 1 d . . . . .
H5AA H 1.2030 0.7227 0.5490 0.027 Uiso 1 1 calc R U . . .
C1DA C 1.0254(6) 0.5454(9) 0.5843(3) 0.021(3) Uiso 1 1 d . . . . .
C11 C 0.8043(6) 0.6542(8) 0.5829(3) 0.013(2) Uiso 1 1 d . . . . .
C16 C 0.7475(6) 0.6380(8) 0.4875(3) 0.022(3) Uiso 1 1 d . . . . .
C8AA C 0.7958(6) 0.7167(8) 0.5031(3) 0.021(3) Uiso 1 1 d . . . . .
H8AA H 0.8085 0.7663 0.4822 0.025 Uiso 1 1 calc R U . . .
C24 C 1.1042(6) 0.6985(8) 0.5958(3) 0.017(3) Uiso 1 1 d . . . . .
C27 C 1.0787(6) 0.5288(9) 0.5467(3) 0.023(3) Uiso 1 1 d . . . . .
H27 H 1.0713 0.4705 0.5301 0.027 Uiso 1 1 calc R U . . .
C31 C 1.1405(6) 0.5947(9) 0.5339(3) 0.024(3) Uiso 1 1 d . . . . .
H31 H 1.1737 0.5828 0.5075 0.029 Uiso 1 1 calc R U . . .
C36 C 0.7251(7) 0.4907(9) 0.5937(3) 0.034(3) Uiso 1 1 d . . . . .
H36A H 0.7578 0.4332 0.5843 0.051 Uiso 1 1 calc R U . . .
H36B H 0.6571 0.4803 0.5896 0.051 Uiso 1 1 calc R U . . .
H36C H 0.7435 0.5042 0.6262 0.051 Uiso 1 1 calc R U . . .
C38 C 0.7506(6) 0.5722(8) 0.5654(3) 0.020(3) Uiso 1 1 d . . . . .
C42 C 1.0366(6) 0.6341(8) 0.6075(3) 0.014(2) Uiso 1 1 d . . . . .
C43 C 0.9657(6) 0.4655(9) 0.6008(3) 0.032(3) Uiso 1 1 d . . . . .
H43A H 0.9227 0.4429 0.5753 0.048 Uiso 1 1 calc R U . . .
H43B H 0.9294 0.4889 0.6256 0.048 Uiso 1 1 calc R U . . .
H43C H 1.0063 0.4127 0.6122 0.048 Uiso 1 1 calc R U . . .
C48 C 0.7239(6) 0.5684(9) 0.5183(3) 0.026(3) Uiso 1 1 d . . . . .
H48 H 0.6878 0.5153 0.5069 0.032 Uiso 1 1 calc R U . . .
C49 C 0.8160(6) 0.6047(9) 0.6923(3) 0.026(3) Uiso 1 1 d . . . . .
H49A H 0.8397 0.6362 0.7209 0.039 Uiso 1 1 calc R U . . .
H49B H 0.8387 0.5386 0.6923 0.039 Uiso 1 1 calc R U . . .
H49C H 0.7472 0.6049 0.6900 0.039 Uiso 1 1 calc R U . . .
C7AA C 0.5098(6) 1.1439(8) 0.6810(3) 0.018(3) Uiso 1 1 d . . . . .
H7AA H 0.5074 1.0942 0.7031 0.022 Uiso 1 1 calc R U . . .
C12 C 0.5577(6) 1.1267(8) 0.6408(3) 0.014(2) Uiso 1 1 d . . . . .
C15 C 0.5120(6) 1.2919(8) 0.6177(3) 0.021(3) Uiso 1 1 d . . . . .
H15 H 0.5138 1.3420 0.5958 0.025 Uiso 1 1 calc R U . . .
C23 C 0.5552(6) 1.2048(8) 0.6107(3) 0.014(2) Uiso 1 1 d . . . . .
H23 H 0.5856 1.1975 0.5831 0.017 Uiso 1 1 calc R U . . .
C26 C 0.4663(6) 1.2306(9) 0.6891(3) 0.021(3) Uiso 1 1 d . . . . .
H26 H 0.4364 1.2394 0.7167 0.025 Uiso 1 1 calc R U . . .
C28 C 0.4661(6) 1.3039(8) 0.6577(3) 0.019(3) Uiso 1 1 d . . . . .
H28 H 0.4348 1.3623 0.6632 0.023 Uiso 1 1 calc R U . . .
C37 C 1.1271(6) 0.7900(8) 0.6216(3) 0.024(3) Uiso 1 1 d . . . . .
H37A H 1.1876 0.8147 0.6130 0.035 Uiso 1 1 calc R U . . .
H37B H 1.1310 0.7775 0.6547 0.035 Uiso 1 1 calc R U . . .
H37C H 1.0778 0.8373 0.6138 0.035 Uiso 1 1 calc R U . . .
C0CA C 0.6916(6) 0.9213(8) 0.4983(3) 0.016(3) Uiso 1 1 d . . . . .
C3BA C 0.5505(6) 0.8292(8) 0.5430(3) 0.013(2) Uiso 1 1 d . . . . .
C10 C 0.8611(6) 1.0578(8) 0.6005(3) 0.013(2) Uiso 1 1 d . . . . .
C6AA C 0.9068(5) 0.9749(8) 0.6851(3) 0.011(2) Uiso 1 1 d . . . . .
C29 C 0.5414(6) 0.7296(8) 0.6494(3) 0.015(3) Uiso 1 1 d . . . . .
C7BA C 1.0529(6) 0.9137(9) 0.7209(3) 0.022(3) Uiso 1 1 d . . . . .
H7BA H 1.0999 0.8655 0.7233 0.026 Uiso 1 1 calc R U . . .
C5BA C 0.5606(6) 0.7303(8) 0.5388(3) 0.016(2) Uiso 1 1 d . . . . .
H5BA H 0.6204 0.7021 0.5463 0.020 Uiso 1 1 calc R U . . .
C9AA C 0.9750(6) 0.9046(9) 0.6888(3) 0.020(3) Uiso 1 1 d . . . . .
H9AA H 0.9690 0.8499 0.6695 0.024 Uiso 1 1 calc R U . . .
C0BA C 0.9138(6) 1.0518(9) 0.7134(3) 0.023(3) Uiso 1 1 d . . . . .
H0BA H 0.8659 1.0991 0.7113 0.028 Uiso 1 1 calc R U . . .
C19 C 0.4601(5) 0.8674(8) 0.5339(2) 0.015(2) Uiso 1 1 d . . . . .
H19 H 0.4503 0.9341 0.5373 0.018 Uiso 1 1 calc R U . . .
C13 C 0.9924(6) 1.0624(9) 0.7461(3) 0.026(3) Uiso 1 1 d . . . . .
H13 H 0.9977 1.1168 0.7657 0.031 Uiso 1 1 calc R U . . .
C1BA C 1.0607(6) 0.9928(8) 0.7490(3) 0.020(3) Uiso 1 1 d . . . . .
H1BA H 1.1137 0.9994 0.7706 0.024 Uiso 1 1 calc R U . . .
C14 C 1.0284(6) 0.6321(8) 0.6909(3) 0.026(3) Uiso 1 1 d . . . . .
H14A H 0.9948 0.6618 0.7153 0.039 Uiso 1 1 calc R U . . .
H14B H 1.0930 0.6563 0.6924 0.039 Uiso 1 1 calc R U . . .
H14C H 1.0293 0.5626 0.6951 0.039 Uiso 1 1 calc R U . . .
C6BA C 0.4442(6) 0.7484(9) 0.6523(3) 0.024(3) Uiso 1 1 d . . . . .
H6BA H 0.4231 0.8114 0.6579 0.028 Uiso 1 1 calc R U . . .
C3CA C 0.4083(6) 0.5845(9) 0.6377(3) 0.019(3) Uiso 1 1 d . . . . .
H3CA H 0.3629 0.5351 0.6332 0.023 Uiso 1 1 calc R U . . .
C1CA C 0.5660(7) 0.6384(9) 0.6406(3) 0.027(3) Uiso 1 1 d . . . . .
H1CA H 0.6307 0.6252 0.6384 0.032 Uiso 1 1 calc R U . . .
C8BA C 0.3799(6) 0.6728(9) 0.6467(3) 0.021(3) Uiso 1 1 d . . . . .
H8BA H 0.3151 0.6847 0.6495 0.025 Uiso 1 1 calc R U . . .
C17 C 0.5032(6) 0.5628(9) 0.6346(3) 0.033(3) Uiso 1 1 d . . . . .
H17 H 0.5236 0.4996 0.6287 0.040 Uiso 1 1 calc R U . . .
C9BA C 0.3855(6) 0.8088(8) 0.5201(3) 0.015(2) Uiso 1 1 d . . . . .
H9BA H 0.3250 0.8361 0.5139 0.018 Uiso 1 1 calc R U . . .
C8 C 0.3966(6) 0.7124(8) 0.5150(3) 0.017(3) Uiso 1 1 d . . . . .
H8 H 0.3445 0.6729 0.5055 0.021 Uiso 1 1 calc R U . . .
C2CA C 0.4862(6) 0.6730(9) 0.5242(3) 0.023(3) Uiso 1 1 d . . . . .
H2CA H 0.4956 0.6063 0.5202 0.027 Uiso 1 1 calc R U . . .
C5CA C 0.9463(6) 1.0358(8) 0.5814(3) 0.017(3) Uiso 1 1 d . . . . .
H5CA H 0.9780 0.9777 0.5896 0.021 Uiso 1 1 calc R U . . .
C6CA C 0.9409(6) 1.1835(9) 0.5390(3) 0.025(3) Uiso 1 1 d . . . . .
H6CA H 0.9667 1.2254 0.5177 0.030 Uiso 1 1 calc R U . . .
C9CA C 0.8585(6) 1.2078(8) 0.5587(3) 0.020(3) Uiso 1 1 d . . . . .
H9CA H 0.8286 1.2672 0.5516 0.024 Uiso 1 1 calc R U . . .
C7 C 0.9847(7) 1.0984(9) 0.5506(3) 0.027(3) Uiso 1 1 d . . . . .
H7 H 1.0415 1.0821 0.5376 0.032 Uiso 1 1 calc R U . . .
C9 C 0.8204(6) 1.1441(8) 0.5890(3) 0.014(2) Uiso 1 1 d . . . . .
H9 H 0.7640 1.1612 0.6021 0.017 Uiso 1 1 calc R U . . .
C4CA C 0.6452(6) 0.8814(8) 0.4591(3) 0.015(2) Uiso 1 1 d . . . . .
H4CA H 0.5954 0.8373 0.4620 0.018 Uiso 1 1 calc R U . . .
C0DA C 0.7649(6) 0.9861(8) 0.4928(3) 0.017(3) Uiso 1 1 d . . . . .
H0DA H 0.7978 1.0133 0.5192 0.020 Uiso 1 1 calc R U . . .
C7CA C 0.6721(6) 0.9061(9) 0.4151(3) 0.025(3) Uiso 1 1 d . . . . .
H7CA H 0.6402 0.8788 0.3884 0.030 Uiso 1 1 calc R U . . .
C8CA C 0.7445(6) 0.9698(8) 0.4108(3) 0.022(3) Uiso 1 1 d . . . . .
H8CA H 0.7633 0.9855 0.3812 0.026 Uiso 1 1 calc R U . . .
C3 C 0.7901(6) 1.0111(8) 0.4496(3) 0.019(3) Uiso 1 1 d . . . . .
H3 H 0.8387 1.0566 0.4466 0.023 Uiso 1 1 calc R U . . .
C1 C 1.1495(8) 0.3189(12) 0.7011(4) 0.062(4) Uiso 1 1 d . . . . .
C2 C 1.2024(8) 0.3377(11) 0.7411(4) 0.055(4) Uiso 1 1 d . . . . .
C4 C 1.1798(11) 0.4383(15) 0.7578(5) 0.107(6) Uiso 1 1 d . . . . .
C5 C 1.1719(13) 0.2376(18) 0.6809(7) 0.131(7) Uiso 1 1 d . . . . .
C2DA C 0.7164(7) 0.6287(9) 0.4364(3) 0.040(3) Uiso 1 1 d . . . . .
H2DA H 0.7297 0.6885 0.4207 0.060 Uiso 1 1 calc R U . . .
H2DB H 0.6488 0.6156 0.4327 0.060 Uiso 1 1 calc R U . . .
H2DC H 0.7507 0.5762 0.4232 0.060 Uiso 1 1 calc R U . . .
C100 C 1.1046(13) 0.2074(18) 0.6387(6) 0.051(9) Uiso 0.57(2) 1 d . . P A 1
C101 C 1.219(3) 0.184(4) 0.7184(13) 0.128(19) Uiso 0.43(2) 1 d . . P A 2

loop_
_atom_site_aniso_label
_atom_site_aniso_U_11
_atom_site_aniso_U_22
_atom_site_aniso_U_33
_atom_site_aniso_U_23
_atom_site_aniso_U_13
_atom_site_aniso_U_12
Ru1 0.0139(4) 0.0151(6) 0.0109(5) -0.0013(5) 0.0023(3) 0.0008(5)
P4 0.0134(14) 0.016(2) 0.0131(14) 0.0004(16) -0.0004(11) 0.0002(15)
P5 0.0154(14) 0.021(2) 0.0079(14) -0.0007(16) 0.0021(11) -0.0019(15)
Si1 0.0181(15) 0.016(2) 0.0138(15) -0.0005(18) 0.0063(12) 0.0034(17)
P2 0.0139(13) 0.017(2) 0.0092(14) 0.0026(17) 0.0005(11) -0.0002(15)

loop_
_atom_type_symbol
_atom_type_description
_atom_type_scat_dispersion_real
_atom_type_scat_dispersion_imag
_atom_type_scat_source
C C 0.0033 0.0016 'International Tables Vol C Tables 4.2.6.8 and 6.1.1.4'
H H 0.0000 0.0000 'International Tables Vol C Tables 4.2.6.8 and 6.1.1.4'
B B 0.0013 0.0007 'International Tables Vol C Tables 4.2.6.8 and 6.1.1.4'
N N 0.0061 0.0033 'International Tables Vol C Tables 4.2.6.8 and 6.1.1.4'
Si Si 0.0817 0.0704 'International Tables Vol C Tables 4.2.6.8 and 6.1.1.4'
P P 0.1023 0.0942 'International Tables Vol C Tables 4.2.6.8 and 6.1.1.4'
Ru Ru -1.2594 0.8363 'International Tables Vol C Tables 4.2.6.8 and 6.1.1.4'

loop_
_geom_angle_atom_site_label_1
_geom_angle_atom_site_label_2
_geom_angle_atom_site_label_3
_geom_angle
C0AA Ru1 P4 94.3(3)
C0AA Ru1 P5 97.8(2)
P4 Ru1 P5 89.60(10)
C0AA Ru1 P2 175.6(3)
P4 Ru1 P2 90.13(10)
P5 Ru1 P2 82.62(9)
C0AA Ru1 C2BA 36.2(3)
P4 Ru1 C2BA 130.2(2)
P5 Ru1 C2BA 92.6(2)
P2 Ru1 C2BA 139.5(2)
C0AA Ru1 C11 62.6(4)
P4 Ru1 C11 150.12(19)
P5 Ru1 C11 111.08(19)
P2 Ru1 C11 113.1(2)
C2BA Ru1 C11 32.7(3)
C0AA Ru1 Si1 75.0(3)
P4 Ru1 Si1 117.76(9)
P5 Ru1 Si1 151.86(10)
P2 Ru1 Si1 102.54(10)
C2BA Ru1 Si1 65.4(2)
C11 Ru1 Si1 41.26(18)
C22 P4 C10 103.2(5)
C22 P4 C6AA 104.4(4)
C10 P4 C6AA 95.8(4)
C22 P4 Ru1 113.9(3)
C10 P4 Ru1 118.9(3)
C6AA P4 Ru1 118.2(4)
C4AA P5 C3BA 107.8(4)
C4AA P5 C0CA 103.5(5)
C3BA P5 C0CA 99.5(4)
C4AA P5 Ru1 112.5(3)
C3BA P5 Ru1 112.9(3)
C0CA P5 Ru1 119.4(3)
N2 Si1 C11 111.8(3)
N2 Si1 C49 107.0(4)
C11 Si1 C49 122.3(5)
N2 Si1 Ru1 126.0(3)
C11 Si1 Ru1 66.7(3)
C49 Si1 Ru1 118.5(3)
C1AA P2 C29 102.2(4)
C1AA P2 C4BA 101.2(4)
C29 P2 C4BA 100.2(4)
C1AA P2 Ru1 114.8(3)
C29 P2 Ru1 119.9(3)
C4BA P2 Ru1 115.9(3)
C2BA C0AA Ru1 82.4(5)
C2BA C0AA H0AA 114.9
Ru1 C0AA H0AA 114.9
C2BA C0AA H0AB 114.9
Ru1 C0AA H0AB 114.9
H0AA C0AA H0AB 112.0
C4BA C3AA C20 121.0(8)
C4BA C3AA H3AA 119.5
C20 C3AA H3AA 119.5
C3AA C4BA C21 117.5(7)
C3AA C4BA P2 122.4(6)
C21 C4BA P2 120.1(6)
B39 C1AA P2 114.0(6)
B39 C1AA H1AA 108.7
P2 C1AA H1AA 108.7
B39 C1AA H1AB 108.7
P2 C1AA H1AB 108.7
H1AA C1AA H1AB 107.6
C32 C20 C3AA 119.9(8)
C32 C20 H20 120.1
C3AA C20 H20 120.1
C2AA C21 C4BA 121.7(8)
C2AA C21 H21 119.1
C4BA C21 H21 119.1
B39 C22 P4 114.1(6)
B39 C22 H22A 108.7
P4 C22 H22A 108.7
B39 C22 H22B 108.7
P4 C22 H22B 108.7
H22A C22 H22B 107.6
C21 C2AA C32 118.7(8)
C21 C2AA H2AA 120.6
C32 C2AA H2AA 120.6
C20 C32 C2AA 121.0(8)
C20 C32 H32 119.5
C2AA C32 H32 119.5
C12 B39 C4AA 108.9(8)
C12 B39 C1AA 111.8(7)
C4AA B39 C1AA 108.4(8)
C12 B39 C22 105.8(8)
C4AA B39 C22 113.7(7)
C1AA B39 C22 108.4(8)
B39 C4AA P5 116.0(7)
B39 C4AA H4AA 108.3
P5 C4AA H4AA 108.3
B39 C4AA H4AB 108.3
P5 C4AA H4AB 108.3
H4AA C4AA H4AB 107.4
C42 N2 C14 112.5(7)
C42 N2 Si1 127.1(5)
C14 N2 Si1 117.4(5)
C11 C2BA C8AA 119.6(9)
C11 C2BA C0AA 120.3(7)
C8AA C2BA C0AA 120.0(9)
C11 C2BA Ru1 79.2(5)
C8AA C2BA Ru1 128.5(6)
C0AA C2BA Ru1 61.4(5)
C31 C5AA C24 118.8(10)
C31 C5AA H5AA 120.6
C24 C5AA H5AA 120.6
C27 C1DA C42 118.1(10)
C27 C1DA C43 118.8(10)
C42 C1DA C43 122.9(8)
C2BA C11 C38 118.3(7)
C2BA C11 Si1 114.9(7)
C38 C11 Si1 126.4(7)
C2BA C11 Ru1 68.1(6)
C38 C11 Ru1 134.9(6)
Si1 C11 Ru1 72.1(3)
C8AA C16 C48 119.7(8)
C8AA C16 C2DA 119.8(9)
C48 C16 C2DA 120.5(10)
C16 C8AA C2BA 120.7(10)
C16 C8AA H8AA 119.7
C2BA C8AA H8AA 119.7
C42 C24 C5AA 119.4(10)
C42 C24 C37 124.0(8)
C5AA C24 C37 116.6(9)
C31 C27 C1DA 120.6(11)
C31 C27 H27 119.7
C1DA C27 H27 119.7
C27 C31 C5AA 122.2(10)
C27 C31 H31 118.9
C5AA C31 H31 118.9
C38 C36 H36A 109.5
C38 C36 H36B 109.5
H36A C36 H36B 109.5
C38 C36 H36C 109.5
H36A C36 H36C 109.5
H36B C36 H36C 109.5
C48 C38 C11 118.1(9)
C48 C38 C36 117.6(10)
C11 C38 C36 124.3(7)
C24 C42 C1DA 120.5(9)
C24 C42 N2 119.6(9)
C1DA C42 N2 119.8(9)
C1DA C43 H43A 109.5
C1DA C43 H43B 109.5
H43A C43 H43B 109.5
C1DA C43 H43C 109.5
H43A C43 H43C 109.5
H43B C43 H43C 109.5
C16 C48 C38 123.4(10)
C16 C48 H48 118.3
C38 C48 H48 118.3
Si1 C49 H49A 109.5
Si1 C49 H49B 109.5
H49A C49 H49B 109.5
Si1 C49 H49C 109.5
H49A C49 H49C 109.5
H49B C49 H49C 109.5
C26 C7AA C12 122.5(10)
C26 C7AA H7AA 118.8
C12 C7AA H7AA 118.8
C23 C12 C7AA 113.2(9)
C23 C12 B39 123.2(8)
C7AA C12 B39 123.5(9)
C23 C15 C28 118.2(10)
C23 C15 H15 120.9
C28 C15 H15 120.9
C15 C23 C12 125.6(9)
C15 C23 H23 117.2
C12 C23 H23 117.2
C28 C26 C7AA 120.9(9)
C28 C26 H26 119.5
C7AA C26 H26 119.5
C26 C28 C15 119.5(10)
C26 C28 H28 120.3
C15 C28 H28 120.3
C24 C37 H37A 109.5
C24 C37 H37B 109.5
H37A C37 H37B 109.5
C24 C37 H37C 109.5
H37A C37 H37C 109.5
H37B C37 H37C 109.5
C4CA C0CA C0DA 118.4(8)
C4CA C0CA P5 123.3(7)
C0DA C0CA P5 118.1(7)
C19 C3BA C5BA 117.4(9)
C19 C3BA P5 125.2(9)
C5BA C3BA P5 117.3(7)
C9 C10 C5CA 117.2(9)
C9 C10 P4 123.0(7)
C5CA C10 P4 119.8(8)
C0BA C6AA C9AA 120.0(8)
C0BA C6AA P4 118.7(7)
C9AA C6AA P4 121.1(8)
C1CA C29 C6BA 117.0(10)
C1CA C29 P2 121.3(7)
C6BA C29 P2 121.7(9)
C1BA C7BA C9AA 119.6(10)
C1BA C7BA H7BA 120.2
C9AA C7BA H7BA 120.2
C2CA C5BA C3BA 121.5(9)
C2CA C5BA H5BA 119.2
C3BA C5BA H5BA 119.2
C6AA C9AA C7BA 120.3(10)
C6AA C9AA H9AA 119.9
C7BA C9AA H9AA 119.9
C6AA C0BA C13 120.5(10)
C6AA C0BA H0BA 119.7
C13 C0BA H0BA 119.7
C9BA C19 C3BA 120.5(10)
C9BA C19 H19 119.8
C3BA C19 H19 119.8
C1BA C13 C0BA 119.1(11)
C1BA C13 H13 120.5
C0BA C13 H13 120.5
C13 C1BA C7BA 120.5(8)
C13 C1BA H1BA 119.7
C7BA C1BA H1BA 119.7
N2 C14 H14A 109.5
N2 C14 H14B 109.5
H14A C14 H14B 109.5
N2 C14 H14C 109.5
H14A C14 H14C 109.5
H14B C14 H14C 109.5
C8BA C6BA C29 119.2(11)
C8BA C6BA H6BA 120.4
C29 C6BA H6BA 120.4
C8BA C3CA C17 121.7(11)
C8BA C3CA H3CA 119.2
C17 C3CA H3CA 119.2
C29 C1CA C17 124.6(10)
C29 C1CA H1CA 117.7
C17 C1CA H1CA 117.7
C3CA C8BA C6BA 121.0(10)
C3CA C8BA H8BA 119.5
C6BA C8BA H8BA 119.5
C1CA C17 C3CA 116.5(12)
C1CA C17 H17 121.8
C3CA C17 H17 121.8
C8 C9BA C19 121.6(9)
C8 C9BA H9BA 119.2
C19 C9BA H9BA 119.2
C9BA C8 C2CA 118.7(10)
C9BA C8 H8 120.6
C2CA C8 H8 120.6
C5BA C2CA C8 120.2(11)
C5BA C2CA H2CA 119.9
C8 C2CA H2CA 119.9
C7 C5CA C10 120.7(10)
C7 C5CA H5CA 119.6
C10 C5CA H5CA 119.6
C7 C6CA C9CA 119.6(10)
C7 C6CA H6CA 120.2
C9CA C6CA H6CA 120.2
C9 C9CA C6CA 119.4(11)
C9 C9CA H9CA 120.3
C6CA C9CA H9CA 120.3
C6CA C7 C5CA 120.5(10)
C6CA C7 H7 119.8
C5CA C7 H7 119.8
C10 C9 C9CA 122.5(9)
C10 C9 H9 118.7
C9CA C9 H9 118.7
C0CA C4CA C7CA 120.1(9)
C0CA C4CA H4CA 119.9
C7CA C4CA H4CA 119.9
C3 C0DA C0CA 121.3(9)
C3 C0DA H0DA 119.4
C0CA C0DA H0DA 119.4
C8CA C7CA C4CA 120.1(9)
C8CA C7CA H7CA 120.0
C4CA C7CA H7CA 120.0
C7CA C8CA C3 120.1(9)
C7CA C8CA H8CA 119.9
C3 C8CA H8CA 119.9
C0DA C3 C8CA 119.9(10)
C0DA C3 H3 120.0
C8CA C3 H3 120.0
C5 C1 C2 114.0(16)
C1 C2 C4 109.4(13)
C1 C5 C101 103(2)
C1 C5 C100 115.3(19)
C16 C2DA H2DA 109.5
C16 C2DA H2DB 109.5
H2DA C2DA H2DB 109.5
C16 C2DA H2DC 109.5
H2DA C2DA H2DC 109.5
H2DB C2DA H2DC 109.5

loop_
_geom_bond_atom_site_label_1
_geom_bond_atom_site_label_2
_geom_bond_distance
Ru1 C0AA 2.165(8)
Ru1 P4 2.293(3)
Ru1 P5 2.332(3)
Ru1 P2 2.401(2)
Ru1 C2BA 2.445(9)
Ru1 C11 2.587(10)
Ru1 Si1 2.680(3)
P4 C22 1.800(9)
P4 C10 1.858(10)
P4 C6AA 1.861(8)
P5 C4AA 1.821(10)
P5 C3BA 1.829(9)
P5 C0CA 1.842(9)
Si1 N2 1.736(7)
Si1 C11 1.857(8)
Si1 C49 1.862(9)
P2 C1AA 1.842(10)
P2 C29 1.848(11)
P2 C4BA 1.864(8)
C0AA C2BA 1.456(13)
C0AA H0AA 0.9900
C0AA H0AB 0.9900
C3AA C4BA 1.390(10)
C3AA C20 1.395(10)
C3AA H3AA 0.9500
C4BA C21 1.400(10)
C1AA B39 1.652(15)
C1AA H1AA 0.9900
C1AA H1AB 0.9900
C20 C32 1.357(11)
C20 H20 0.9500
C21 C2AA 1.383(10)
C21 H21 0.9500
C22 B39 1.659(11)
C22 H22A 0.9900
C22 H22B 0.9900
C2AA C32 1.393(11)
C2AA H2AA 0.9500
C32 H32 0.9500
B39 C12 1.615(15)
B39 C4AA 1.648(12)
C4AA H4AA 0.9900
C4AA H4AB 0.9900
N2 C42 1.452(10)
N2 C14 1.491(9)
C2BA C11 1.423(13)
C2BA C8AA 1.449(11)
C5AA C31 1.377(14)
C5AA C24 1.417(11)
C5AA H5AA 0.9500
C1DA C27 1.406(11)
C1DA C42 1.415(14)
C1DA C43 1.507(14)
C11 C38 1.450(13)
C16 C8AA 1.357(13)
C16 C48 1.385(13)
C16 C2DA 1.527(11)
C8AA H8AA 0.9500
C24 C42 1.382(13)
C24 C37 1.507(14)
C27 C31 1.349(13)
C27 H27 0.9500
C31 H31 0.9500
C36 C38 1.470(14)
C36 H36A 0.9800
C36 H36B 0.9800
C36 H36C 0.9800
C38 C48 1.397(11)
C43 H43A 0.9800
C43 H43B 0.9800
C43 H43C 0.9800
C48 H48 0.9500
C49 H49A 0.9800
C49 H49B 0.9800
C49 H49C 0.9800
C7AA C26 1.392(14)
C7AA C12 1.425(11)
C7AA H7AA 0.9500
C12 C23 1.399(13)
C15 C23 1.388(13)
C15 C28 1.393(11)
C15 H15 0.9500
C23 H23 0.9500
C26 C28 1.376(13)
C26 H26 0.9500
C28 H28 0.9500
C37 H37A 0.9800
C37 H37B 0.9800
C37 H37C 0.9800
C0CA C4CA 1.392(11)
C0CA C0DA 1.403(12)
C3BA C19 1.402(11)
C3BA C5BA 1.398(15)
C10 C9 1.370(13)
C10 C5CA 1.412(11)
C6AA C0BA 1.355(13)
C6AA C9AA 1.382(13)
C29 C1CA 1.353(14)
C29 C6BA 1.422(12)
C7BA C1BA 1.377(13)
C7BA C9AA 1.403(11)
C7BA H7BA 0.9500
C5BA C2CA 1.373(12)
C5BA H5BA 0.9500
C9AA H9AA 0.9500
C0BA C13 1.423(11)
C0BA H0BA 0.9500
C19 C9BA 1.378(12)
C19 H19 0.9500
C13 C1BA 1.375(13)
C13 H13 0.9500
C1BA H1BA 0.9500
C14 H14A 0.9800
C14 H14B 0.9800
C14 H14C 0.9800
C6BA C8BA 1.402(14)
C6BA H6BA 0.9500
C3CA C8BA 1.332(15)
C3CA C17 1.399(12)
C3CA H3CA 0.9500
C1CA C17 1.389(14)
C1CA H1CA 0.9500
C8BA H8BA 0.9500
C17 H17 0.9500
C9BA C8 1.367(14)
C9BA H9BA 0.9500
C8 C2CA 1.399(12)
C8 H8 0.9500
C2CA H2CA 0.9500
C5CA C7 1.398(13)
C5CA H5CA 0.9500
C6CA C7 1.373(15)
C6CA C9CA 1.392(12)
C6CA H6CA 0.9500
C9CA C9 1.395(12)
C9CA H9CA 0.9500
C7 H7 0.9500
C9 H9 0.9500
C4CA C7CA 1.413(11)
C4CA H4CA 0.9500
C0DA C3 1.382(11)
C0DA H0DA 0.9500
C7CA C8CA 1.378(13)
C7CA H7CA 0.9500
C8CA C3 1.387(11)
C8CA H8CA 0.9500
C3 H3 0.9500
C1 C5 1.33(2)
C1 C2 1.366(14)
C2 C4 1.53(2)
C5 C101 1.45(4)
C5 C100 1.56(2)
C2DA H2DA 0.9800
C2DA H2DB 0.9800
C2DA H2DC 0.9800
